data_1505357
loop_
_publ_author_name
'Basavaiah, Deevi'
'Aravindu, Kunche'

_publ_section_title
;
 The Baylis-Hillman acetates as a valuable source for one-pot multistep
 synthesis: a facile synthesis of functionalized tri-/tetracyclic
 frameworks containing azocine moiety.
;
_journal_issue 13
_journal_name_full 'Organic letters'
_journal_page_first 2453
_journal_page_last 2456
_journal_paper_doi 10.1021/ol070380u
_journal_volume 9
_journal_year 2007
_chemical_formula_moiety 'C20 H23 N O3, C4 H8 O2'
_chemical_formula_sum 'C24 H31 N O5'
_chemical_formula_weight 413.50
_chemical_melting_point 198(2)
_chemical_name_systematic
; 
2-Aza-5,5-dimethyl-10-ethoxycarbonyltricyclo[10.4.0.0(superscript 3,8)]
hexadeca-3(8),10,12,14,16-pentaen-7-one 
;
_space_group_IT_number 19
_symmetry_cell_setting orthorhombic
_symmetry_space_group_name_Hall 'P 2ac 2ab'
_symmetry_space_group_name_H-M 'P 21 21 21'
_atom_sites_solution_hydrogens geom
_atom_sites_solution_primary direct
_atom_sites_solution_secondary difmap
_audit_creation_method SHELXL-97
_cell_angle_alpha 90.00
_cell_angle_beta 90.00
_cell_angle_gamma 90.00
_cell_formula_units_Z 4
_cell_length_a 8.7778(4)
_cell_length_b 14.5771(6)
_cell_length_c 18.0574(8)
_cell_measurement_temperature 298
_cell_volume 2310.53(17)
_computing_cell_refinement 'Bruker SMART'
_computing_data_collection 'Bruker SMART'
_computing_data_reduction 'Bruker SAINT'
_computing_structure_refinement 'SHELXL-97 (Sheldrick, 1997)'
_computing_structure_solution 'SHELXS-97 (Sheldrick, 1990)'
_diffrn_ambient_temperature 298
_diffrn_measured_fraction_theta_full 0.999
_diffrn_measured_fraction_theta_max 0.999
_diffrn_measurement_device_type 'Bruker SMART APEX'
_diffrn_measurement_method 'phi and omega scans'
_diffrn_radiation_monochromator graphite
_diffrn_radiation_source 'fine-focus sealed tube'
_diffrn_radiation_type MoK\a
_diffrn_radiation_wavelength 0.71073
_diffrn_reflns_av_R_equivalents 0.0351
_diffrn_reflns_av_sigmaI/netI 0.0209
_diffrn_reflns_limit_h_max 10
_diffrn_reflns_limit_h_min -10
_diffrn_reflns_limit_k_max 17
_diffrn_reflns_limit_k_min -17
_diffrn_reflns_limit_l_max 21
_diffrn_reflns_limit_l_min -21
_diffrn_reflns_number 22350
_diffrn_reflns_theta_full 25.00
_diffrn_reflns_theta_max 25.00
_diffrn_reflns_theta_min 1.80
_exptl_absorpt_coefficient_mu 0.083
_exptl_absorpt_correction_T_max 0.9885
_exptl_absorpt_correction_T_min 0.9724
_exptl_absorpt_correction_type multi-scan
_exptl_absorpt_process_details SADABS
_exptl_crystal_colour 'pale yellow'
_exptl_crystal_density_diffrn 1.189
_exptl_crystal_density_method 'not measured'
_exptl_crystal_description rectangular
_exptl_crystal_F_000 888
_exptl_crystal_size_max 0.34
_exptl_crystal_size_mid 0.24
_exptl_crystal_size_min 0.14
_refine_diff_density_max 0.309
_refine_diff_density_min -0.226
_refine_diff_density_rms 0.040
_refine_ls_abs_structure_details 'Flack H D (1983), Acta Cryst. A39, 876-881'
_refine_ls_abs_structure_Flack 0(10)
_refine_ls_extinction_method none
_refine_ls_goodness_of_fit_ref 1.042
_refine_ls_hydrogen_treatment noref
_refine_ls_matrix_type full
_refine_ls_number_parameters 276
_refine_ls_number_reflns 2330
_refine_ls_number_restraints 1
_refine_ls_restrained_S_all 1.070
_refine_ls_R_factor_all 0.0595
_refine_ls_R_factor_gt 0.0494
_refine_ls_shift/su_max 0.000
_refine_ls_shift/su_mean 0.000
_refine_ls_structure_factor_coef Fsqd
_refine_ls_weighting_details 'calc w=1/[\s^2^(Fo^2^)+(0.1134P)^2^+0.0000P] where P=(Fo^2^+2Fc^2^)/3'
_refine_ls_weighting_scheme calc
_refine_ls_wR_factor_gt 0.1445
_refine_ls_wR_factor_ref 0.1525
_reflns_number_gt 1909
_reflns_number_total 2330
_reflns_threshold_expression >2sigma(I)
_cod_data_source_file ol070380usi20070508_061713.cif
_cod_data_source_block 3
_cod_database_code 1505357

loop_
_symmetry_equiv_pos_as_xyz
'x, y, z'
'-x+1/2, -y, z+1/2'
'-x, y+1/2, -z+1/2'
'x+1/2, -y+1/2, -z'

loop_
_atom_site_label
_atom_site_type_symbol
_atom_site_fract_x
_atom_site_fract_y
_atom_site_fract_z
_atom_site_U_iso_or_equiv
_atom_site_adp_type
_atom_site_occupancy
_atom_site_symmetry_multiplicity
_atom_site_calc_flag
_atom_site_refinement_flags
O1 O 0.4350(3) 0.31969(14) 0.23714(14) 0.0557(6) Uani 1 1 d .
O2 O 0.3407(6) 0.1170(3) 0.00363(17) 0.1083(14) Uani 1 1 d .
O3 O 0.3375(5) 0.24326(19) 0.06906(15) 0.0939(11) Uani 1 1 d .
O4 O 0.8139(6) 0.8804(4) 0.0195(3) 0.1479(18) Uani 1 1 d .
O5 O 0.6369(6) 0.7835(3) 0.0506(3) 0.1340(16) Uani 1 1 d .
N1 N 0.3956(3) -0.00559(15) 0.25834(15) 0.0439(6) Uani 1 1 d .
H1 H 0.4567 -0.0517 0.2568 0.053 Uiso 1 1 calc R
C1 C 0.2369(3) -0.02945(18) 0.25567(19) 0.0445(7) Uani 1 1 d .
C2 C 0.1745(4) -0.0690(2) 0.3177(2) 0.0551(9) Uani 1 1 d .
H2 H 0.2294 -0.0702 0.3618 0.066 Uiso 1 1 calc R
C3 C 0.0287(5) -0.1077(3) 0.3148(3) 0.0715(12) Uani 1 1 d .
H3 H -0.0142 -0.1332 0.3572 0.086 Uiso 1 1 calc R
C4 C -0.0501(4) -0.1078(3) 0.2500(3) 0.0764(13) Uani 1 1 d .
H4 H -0.1454 -0.1356 0.2475 0.092 Uiso 1 1 calc R
C5 C 0.0111(4) -0.0669(2) 0.1880(3) 0.0655(11) Uani 1 1 d .
H5 H -0.0441 -0.0674 0.1441 0.079 Uiso 1 1 calc R
C6 C 0.1531(4) -0.0251(2) 0.18959(19) 0.0485(8) Uani 1 1 d .
C7 C 0.2107(4) 0.0246(2) 0.12559(18) 0.0505(8) Uani 1 1 d .
H7 H 0.2146 -0.0053 0.0801 0.061 Uiso 1 1 calc R
C8 C 0.2580(4) 0.1113(2) 0.12956(17) 0.0465(7) Uani 1 1 d .
C9 C 0.2547(3) 0.16534(19) 0.20025(17) 0.0425(7) Uani 1 1 d .
H9A H 0.1736 0.1422 0.2316 0.051 Uiso 1 1 calc R
H9B H 0.2325 0.2290 0.1890 0.051 Uiso 1 1 calc R
C10 C 0.4043(3) 0.15975(19) 0.24169(16) 0.0384(7) Uani 1 1 d .
C11 C 0.4850(3) 0.24359(19) 0.25586(16) 0.0418(7) Uani 1 1 d .
C12 C 0.6356(4) 0.2380(2) 0.29601(19) 0.0488(8) Uani 1 1 d .
H12A H 0.6169 0.2389 0.3490 0.059 Uiso 1 1 calc R
H12B H 0.6958 0.2917 0.2838 0.059 Uiso 1 1 calc R
C13 C 0.7269(3) 0.1522(2) 0.27675(18) 0.0457(7) Uani 1 1 d .
C14 C 0.6239(3) 0.0703(2) 0.29415(18) 0.0441(7) Uani 1 1 d .
H14A H 0.6712 0.0152 0.2749 0.053 Uiso 1 1 calc R
H14B H 0.6166 0.0638 0.3475 0.053 Uiso 1 1 calc R
C15 C 0.4659(3) 0.07766(19) 0.26287(16) 0.0384(7) Uani 1 1 d .
C16 C 0.7739(4) 0.1531(3) 0.1965(2) 0.0589(9) Uani 1 1 d .
H16A H 0.6848 0.1554 0.1657 0.088 Uiso 1 1 calc R
H16B H 0.8309 0.0986 0.1855 0.088 Uiso 1 1 calc R
H16C H 0.8361 0.2061 0.1870 0.088 Uiso 1 1 calc R
C17 C 0.8701(4) 0.1472(3) 0.3258(2) 0.0631(9) Uani 1 1 d .
H17A H 0.9364 0.1975 0.3142 0.095 Uiso 1 1 calc R
H17B H 0.9223 0.0904 0.3169 0.095 Uiso 1 1 calc R
H17C H 0.8409 0.1505 0.3770 0.095 Uiso 1 1 calc R
C18 C 0.3166(5) 0.1548(3) 0.0603(2) 0.0628(10) Uani 1 1 d .
C19 C 0.3984(10) 0.2946(4) 0.0061(3) 0.121(2) Uani 1 1 d .
H19A H 0.4982 0.2715 -0.0072 0.145 Uiso 1 1 calc R
H19B H 0.3315 0.2884 -0.0363 0.145 Uiso 1 1 calc R
C20 C 0.4086(14) 0.3884(4) 0.0279(4) 0.162(4) Uani 1 1 d .
H20A H 0.3082 0.4121 0.0370 0.243 Uiso 1 1 calc R
H20B H 0.4560 0.4232 -0.0110 0.243 Uiso 1 1 calc R
H20C H 0.4684 0.3932 0.0722 0.243 Uiso 1 1 calc R
C21 C 0.5912(8) 0.9332(4) 0.0775(4) 0.124(2) Uani 1 1 d .
H21A H 0.6452 0.9698 0.1130 0.186 Uiso 1 1 calc R
H21B H 0.5068 0.9034 0.1013 0.186 Uiso 1 1 calc R
H21C H 0.5542 0.9717 0.0383 0.186 Uiso 1 1 calc R
C22 C 0.6916(6) 0.8654(4) 0.0475(3) 0.0855(14) Uani 1 1 d .
C23 C 0.7270(14) 0.7120(5) 0.0182(6) 0.205(5) Uani 1 1 d D
H23A H 0.8303 0.7340 0.0112 0.247 Uiso 1 1 calc R
H23B H 0.6859 0.6969 -0.0302 0.247 Uiso 1 1 calc R
C24 C 0.7303(13) 0.6302(4) 0.0633(4) 0.168(4) Uani 1 1 d D
H24A H 0.8125 0.6343 0.0981 0.251 Uiso 1 1 calc R
H24B H 0.7449 0.5775 0.0322 0.251 Uiso 1 1 calc R
H24C H 0.6356 0.6243 0.0895 0.251 Uiso 1 1 calc R

loop_
_atom_site_aniso_label
_atom_site_aniso_U_11
_atom_site_aniso_U_22
_atom_site_aniso_U_33
_atom_site_aniso_U_23
_atom_site_aniso_U_13
_atom_site_aniso_U_12
O1 0.0526(13) 0.0295(11) 0.0851(16) 0.0001(10) -0.0071(12) 0.0003(9)
O2 0.182(4) 0.087(2) 0.0559(18) -0.0068(15) 0.022(2) -0.015(3)
O3 0.161(3) 0.0613(17) 0.0596(15) 0.0110(13) 0.014(2) -0.021(2)
O4 0.102(3) 0.141(4) 0.201(5) -0.004(4) 0.039(3) -0.017(3)
O5 0.141(4) 0.086(2) 0.175(4) -0.002(3) 0.066(3) 0.001(3)
N1 0.0403(14) 0.0273(12) 0.0641(16) 0.0041(11) -0.0013(12) 0.0033(10)
C1 0.0406(16) 0.0238(13) 0.069(2) -0.0015(13) 0.0003(16) -0.0004(12)
C2 0.0551(19) 0.0383(16) 0.072(2) 0.0092(16) 0.0067(18) 0.0003(16)
C3 0.057(2) 0.0448(19) 0.113(3) 0.016(2) 0.021(2) -0.0019(17)
C4 0.0451(19) 0.0410(19) 0.143(4) 0.013(2) 0.003(3) -0.0054(16)
C5 0.053(2) 0.0392(17) 0.104(3) 0.0014(19) -0.022(2) -0.0027(16)
C6 0.0452(17) 0.0301(14) 0.070(2) -0.0032(14) -0.0056(17) 0.0017(13)
C7 0.0552(19) 0.0438(18) 0.0524(18) -0.0070(14) -0.0102(16) 0.0015(15)
C8 0.0470(17) 0.0445(16) 0.0481(17) 0.0028(13) -0.0061(14) 0.0035(15)
C9 0.0425(15) 0.0296(13) 0.0553(17) 0.0038(13) 0.0015(14) 0.0011(12)
C10 0.0410(15) 0.0310(14) 0.0433(15) -0.0003(12) 0.0060(12) 0.0030(11)
C11 0.0450(17) 0.0326(15) 0.0477(16) -0.0018(12) 0.0063(14) 0.0031(12)
C12 0.0480(17) 0.0383(15) 0.0601(18) -0.0029(14) -0.0009(16) -0.0042(13)
C13 0.0399(16) 0.0399(15) 0.0574(18) 0.0000(13) -0.0002(13) -0.0026(13)
C14 0.0408(15) 0.0384(15) 0.0531(17) 0.0034(13) -0.0015(14) 0.0016(13)
C15 0.0406(15) 0.0346(15) 0.0399(15) 0.0024(12) 0.0018(13) -0.0013(12)
C16 0.0544(19) 0.0554(19) 0.067(2) 0.0008(17) 0.0095(17) 0.0013(17)
C17 0.0445(18) 0.058(2) 0.086(2) 0.0026(19) -0.0099(18) -0.0041(17)
C18 0.079(3) 0.056(2) 0.053(2) 0.0038(17) -0.0029(18) -0.006(2)
C19 0.186(7) 0.091(4) 0.085(3) 0.030(3) 0.039(4) -0.020(4)
C20 0.247(10) 0.093(4) 0.147(6) 0.044(4) 0.056(7) -0.038(6)
C21 0.115(4) 0.096(4) 0.162(6) -0.035(4) 0.005(4) 0.005(4)
C22 0.072(3) 0.098(4) 0.086(3) -0.011(3) -0.001(2) -0.004(3)
C23 0.265(11) 0.122(6) 0.230(9) 0.042(6) 0.153(9) 0.073(7)
C24 0.251(11) 0.132(6) 0.119(5) 0.005(5) 0.069(7) 0.065(7)

loop_
_atom_type_symbol
_atom_type_description
_atom_type_scat_dispersion_real
_atom_type_scat_dispersion_imag
_atom_type_scat_source
C C 0.0033 0.0000 'International Tables Vol C Tables 4.2.6.8 and 6.1.1.4'
H H 0.0000 0.0000 'International Tables Vol C Tables 4.2.6.8 and 6.1.1.4'
N N 0.0061 0.0000 'International Tables Vol C Tables 4.2.6.8 and 6.1.1.4'
O O 0.0106 0.0000 'International Tables Vol C Tables 4.2.6.8 and 6.1.1.4'

loop_
_geom_angle_atom_site_label_1
_geom_angle_atom_site_label_2
_geom_angle_atom_site_label_3
_geom_angle
C18 O3 C19 117.4(4)
C22 O5 C23 116.8(5)
C15 N1 C1 131.0(2)
C2 C1 C6 120.2(3)
C2 C1 N1 117.4(3)
C6 C1 N1 121.7(3)
C1 C2 C3 120.2(4)
C4 C3 C2 119.9(4)
C3 C4 C5 120.0(3)
C4 C5 C6 121.6(4)
C5 C6 C1 117.9(3)
C5 C6 C7 121.0(3)
C1 C6 C7 121.1(3)
C8 C7 C6 122.6(3)
C7 C8 C18 117.7(3)
C7 C8 C9 122.5(3)
C18 C8 C9 119.7(3)
C8 C9 C10 112.1(2)
C15 C10 C11 120.0(3)
C15 C10 C9 121.9(3)
C11 C10 C9 118.1(2)
O1 C11 C10 122.6(3)
O1 C11 C12 119.3(3)
C10 C11 C12 118.1(3)
C11 C12 C13 113.3(3)
C16 C13 C12 110.8(3)
C16 C13 C14 111.5(3)
C12 C13 C14 106.4(2)
C16 C13 C17 109.3(3)
C12 C13 C17 109.7(3)
C14 C13 C17 109.1(3)
C15 C14 C13 114.4(2)
N1 C15 C10 125.7(3)
N1 C15 C14 112.2(2)
C10 C15 C14 122.2(3)
O2 C18 O3 122.6(4)
O2 C18 C8 126.0(4)
O3 C18 C8 111.4(3)
C20 C19 O3 107.5(5)
O4 C22 O5 121.2(6)
O4 C22 C21 125.5(6)
O5 C22 C21 113.2(5)
O5 C23 C24 112.4(6)

loop_
_geom_bond_atom_site_label_1
_geom_bond_atom_site_label_2
_geom_bond_distance
O1 C11 1.240(4)
O2 C18 1.182(5)
O3 C18 1.311(5)
O3 C19 1.462(5)
O4 C22 1.206(7)
O5 C22 1.288(7)
O5 C23 1.434(8)
N1 C15 1.364(4)
N1 C1 1.437(4)
C1 C2 1.375(5)
C1 C6 1.404(5)
C2 C3 1.399(5)
C3 C4 1.360(6)
C4 C5 1.377(6)
C5 C6 1.388(5)
C6 C7 1.455(5)
C7 C8 1.332(5)
C8 C18 1.494(5)
C8 C9 1.500(4)
C9 C10 1.513(4)
C10 C15 1.368(4)
C10 C11 1.436(4)
C11 C12 1.510(4)
C12 C13 1.526(4)
C13 C16 1.508(5)
C13 C14 1.530(4)
C13 C17 1.539(5)
C14 C15 1.501(4)
C19 C20 1.425(9)
C21 C22 1.430(8)
C23 C24 1.444(5)

loop_
_cod_related_entry_id
_cod_related_entry_database
_cod_related_entry_code
1 ChemSpider 30651593
